data_4119822
loop_
_publ_author_name
'Hu Xiong'
'Hao Xu'
'Saihu Liao'
'Zuowei Xie'
'Yong Tang'

_publ_section_title
;
 Copper-Catalyzed Highly Enantioselective Cyclopentannulation of Indoles
 with Donor-Acceptor Cyclopropanes
;
_journal_name_full 'Journal of the American Chemical Society'
_journal_page_first 7851
_journal_page_last 7854
_journal_paper_doi 10.1021/ja4042127
_journal_volume 135
_journal_year 2013
_chemical_absolute_configuration ad
_chemical_formula_sum 'C51 H62 Br2 Cu N2 O2'
_chemical_formula_weight 958.39
_chemical_name_systematic
; 
 ? 
;
_space_group_IT_number 169
_symmetry_cell_setting hexagonal
_symmetry_space_group_name_Hall 'P 61'
_symmetry_space_group_name_H-M 'P 61'
_atom_sites_solution_hydrogens geom
_atom_sites_solution_primary direct
_atom_sites_solution_secondary difmap
_audit_creation_method SHELXL-97
_cell_angle_alpha 90.00
_cell_angle_beta 90.00
_cell_angle_gamma 120.00
_cell_formula_units_Z 6
_cell_length_a 22.604(3)
_cell_length_b 22.604(3)
_cell_length_c 17.635(3)
_cell_measurement_reflns_used 3322
_cell_measurement_temperature 293(2)
_cell_measurement_theta_max 51.228
_cell_measurement_theta_min 4.760
_cell_volume 7803(2)
_computing_cell_refinement 'Bruker SMART'
_computing_data_collection 'Bruker SMART'
_computing_data_reduction 'Bruker SHELXTL'
_computing_molecular_graphics 'Bruker SHELXTL'
_computing_publication_material 'Bruker SHELXTL'
_computing_structure_refinement 'SHELXL-97 (Sheldrick, 1997)'
_computing_structure_solution 'SHELXS-97 (Sheldrick, 1990)'
_diffrn_ambient_temperature 293(2)
_diffrn_measured_fraction_theta_full 0.999
_diffrn_measured_fraction_theta_max 0.999
_diffrn_measurement_device_type 'CCD area detector'
_diffrn_measurement_method 'phi and omega scans'
_diffrn_radiation_monochromator graphite
_diffrn_radiation_source 'fine-focus sealed tube'
_diffrn_radiation_type MoK\a
_diffrn_radiation_wavelength 0.71073
_diffrn_reflns_av_R_equivalents 0.0000
_diffrn_reflns_av_sigmaI/netI 0.1084
_diffrn_reflns_limit_h_max 0
_diffrn_reflns_limit_h_min -23
_diffrn_reflns_limit_k_max 27
_diffrn_reflns_limit_k_min 0
_diffrn_reflns_limit_l_max 21
_diffrn_reflns_limit_l_min -21
_diffrn_reflns_number 9663
_diffrn_reflns_theta_full 25.50
_diffrn_reflns_theta_max 25.50
_diffrn_reflns_theta_min 2.08
_exptl_absorpt_coefficient_mu 1.992
_exptl_absorpt_correction_T_max 1.00000
_exptl_absorpt_correction_T_min 0.06249
_exptl_absorpt_correction_type empirical
_exptl_absorpt_process_details sadabs
_exptl_crystal_colour puple
_exptl_crystal_density_diffrn 1.224
_exptl_crystal_description prismatic
_exptl_crystal_F_000 2982
_exptl_crystal_size_max 0.311
_exptl_crystal_size_mid 0.123
_exptl_crystal_size_min 0.089
_platon_squeeze_details
;
;
_refine_diff_density_max 0.624
_refine_diff_density_min -0.362
_refine_diff_density_rms 0.102
_refine_ls_abs_structure_details 'Flack H D (1983), Acta Cryst. A39, 876-881'
_refine_ls_abs_structure_Flack 0.023(12)
_refine_ls_extinction_method none
_refine_ls_goodness_of_fit_ref 0.880
_refine_ls_hydrogen_treatment constr
_refine_ls_matrix_type full
_refine_ls_number_parameters 618
_refine_ls_number_reflns 9663
_refine_ls_number_restraints 188
_refine_ls_restrained_S_all 0.884
_refine_ls_R_factor_all 0.1300
_refine_ls_R_factor_gt 0.0615
_refine_ls_shift/su_max 0.026
_refine_ls_shift/su_mean 0.001
_refine_ls_structure_factor_coef Fsqd
_refine_ls_weighting_details 'calc w=1/[\s^2^(Fo^2^)+(0.0875P)^2^+0.0000P] where P=(Fo^2^+2Fc^2^)/3'
_refine_ls_weighting_scheme calc
_refine_ls_wR_factor_gt 0.1414
_refine_ls_wR_factor_ref 0.1625
_reflns_number_gt 4878
_reflns_number_total 9663
_reflns_threshold_expression >2sigma(I)
_cod_data_source_file ja4042127_L5c-CuBr2.cif
_cod_data_source_block cd212587
_cod_original_cell_volume 7803.1(19)
_cod_database_code 4119822

loop_
_symmetry_equiv_pos_as_xyz
'x, y, z'
'-y, x-y, z+1/3'
'-x+y, -x, z+2/3'
'-x, -y, z+1/2'
'y, -x+y, z+5/6'
'x-y, x, z+1/6'

loop_
_atom_site_label
_atom_site_type_symbol
_atom_site_fract_x
_atom_site_fract_y
_atom_site_fract_z
_atom_site_U_iso_or_equiv
_atom_site_adp_type
_atom_site_occupancy
_atom_site_symmetry_multiplicity
_atom_site_calc_flag
_atom_site_refinement_flags
_atom_site_disorder_assembly
_atom_site_disorder_group
Cu1 Cu 0.42637(5) 0.50970(5) 1.05729(5) 0.0605(3) Uani 1 1 d . . .
Br1 Br 0.52927(5) 0.58991(6) 1.11567(6) 0.1051(4) Uani 1 1 d . . .
Br2 Br 0.35699(6) 0.47564(6) 1.16588(5) 0.1003(4) Uani 1 1 d . . .
N1 N 0.4672(3) 0.4777(3) 0.9814(3) 0.0619(16) Uani 1 1 d . . .
N2 N 0.3554(3) 0.4953(3) 0.9818(3) 0.0537(14) Uani 1 1 d . . .
O1 O 0.4874(3) 0.4380(3) 0.8748(3) 0.0851(17) Uani 1 1 d . . .
O2 O 0.3055(2) 0.4854(2) 0.8677(2) 0.0581(12) Uani 1 1 d . . .
C1 C 0.4038(3) 0.4710(3) 0.8635(4) 0.0525(17) Uani 1 1 d . . .
C2 C 0.4519(4) 0.4617(4) 0.9112(4) 0.0605(19) Uani 1 1 d . . .
C3 C 0.5387(5) 0.4399(6) 0.9248(5) 0.094(3) Uani 1 1 d . . .
H3 H 0.5848 0.4728 0.9071 0.113 Uiso 1 1 calc R . .
C4 C 0.5224(4) 0.4630(5) 1.0006(5) 0.077(2) Uani 1 1 d . . .
H4 H 0.5625 0.5026 1.0225 0.093 Uiso 1 1 calc R . .
C5 C 0.4956(4) 0.3984(5) 1.0511(5) 0.077(3) Uani 1 1 d . . .
C6 C 0.4714(5) 0.3882(5) 1.1251(5) 0.082(3) Uani 1 1 d . . .
H6 H 0.4696 0.4229 1.1515 0.098 Uiso 1 1 calc R . .
C7 C 0.4494(5) 0.3236(6) 1.1597(6) 0.098(3) Uani 1 1 d . . .
H7 H 0.4317 0.3149 1.2086 0.118 Uiso 1 1 calc R . .
C8 C 0.4546(6) 0.2754(6) 1.1206(7) 0.109(4) Uani 1 1 d . . .
H8 H 0.4403 0.2334 1.1435 0.131 Uiso 1 1 calc R . .
C9 C 0.4800(6) 0.2855(6) 1.0488(8) 0.110(4) Uani 1 1 d . . .
H9 H 0.4831 0.2509 1.0241 0.132 Uiso 1 1 calc R . .
C10 C 0.5009(5) 0.3467(6) 1.0127(6) 0.088(3) Uani 1 1 d . . .
C11 C 0.5303(6) 0.3705(6) 0.9333(7) 0.121(4) Uani 1 1 d . . .
H11A H 0.5739 0.3724 0.9283 0.145 Uiso 1 1 calc R . .
H11B H 0.4993 0.3397 0.8951 0.145 Uiso 1 1 calc R . .
C12 C 0.3551(3) 0.4852(3) 0.9102(4) 0.0523(17) Uani 1 1 d . . .
C13 C 0.2550(4) 0.4807(4) 0.9225(4) 0.0582(18) Uani 1 1 d . . .
H13 H 0.2158 0.4343 0.9251 0.070 Uiso 1 1 calc R . .
C14 C 0.2943(3) 0.5018(3) 0.9975(4) 0.0524(17) Uani 1 1 d . . .
H14 H 0.2670 0.4716 1.0390 0.063 Uiso 1 1 calc R . .
C15 C 0.3080(3) 0.5736(3) 1.0095(4) 0.0493(16) Uani 1 1 d . . .
C16 C 0.3441(4) 0.6186(4) 1.0678(4) 0.064(2) Uani 1 1 d . . .
H16 H 0.3665 0.6066 1.1036 0.077 Uiso 1 1 calc R . .
C17 C 0.3470(4) 0.6803(4) 1.0732(4) 0.070(2) Uani 1 1 d . . .
H17 H 0.3717 0.7108 1.1118 0.084 Uiso 1 1 calc R . .
C18 C 0.3122(5) 0.6963(5) 1.0197(5) 0.085(3) Uani 1 1 d . . .
H18 H 0.3143 0.7384 1.0232 0.102 Uiso 1 1 calc R . .
C19 C 0.2755(5) 0.6538(5) 0.9629(5) 0.082(2) Uani 1 1 d . . .
H19 H 0.2521 0.6660 0.9286 0.099 Uiso 1 1 calc R . .
C20 C 0.2732(4) 0.5902(4) 0.9563(4) 0.0606(19) Uani 1 1 d . . .
C21 C 0.2326(4) 0.5335(4) 0.9017(4) 0.071(2) Uani 1 1 d . . .
H21A H 0.2442 0.5488 0.8496 0.085 Uiso 1 1 calc R . .
H21B H 0.1839 0.5146 0.9091 0.085 Uiso 1 1 calc R . .
C22 C 0.3584(4) 0.4056(4) 0.8133(4) 0.064(2) Uani 1 1 d . . .
H22A H 0.3427 0.4199 0.7695 0.077 Uiso 1 1 calc R . .
H22B H 0.3875 0.3885 0.7947 0.077 Uiso 1 1 calc R . .
C23 C 0.2966(4) 0.3467(3) 0.8505(4) 0.0561(18) Uani 1 1 d . . .
C24 C 0.2302(4) 0.3308(4) 0.8288(4) 0.0608(18) Uani 1 1 d . . .
H24 H 0.2244 0.3578 0.7931 0.073 Uiso 1 1 calc R . .
C25 C 0.1730(4) 0.2748(4) 0.8609(4) 0.0602(18) Uani 1 1 d . A .
C26 C 0.1853(4) 0.2370(4) 0.9122(5) 0.079(2) Uani 1 1 d . . .
H26 H 0.1473 0.2010 0.9352 0.095 Uiso 1 1 calc R . .
C27 C 0.2486(4) 0.2471(4) 0.9335(5) 0.083(3) Uani 1 1 d . B .
C28 C 0.3045(5) 0.3062(5) 0.9027(5) 0.084(3) Uani 1 1 d . . .
H28 H 0.3484 0.3182 0.9183 0.101 Uiso 1 1 calc R . .
C29 C 0.1015(4) 0.2582(5) 0.8381(6) 0.096(2) Uani 1 1 d DU . .
C30 C 0.0912(7) 0.3195(7) 0.8451(11) 0.118(4) Uani 0.70 1 d PDU A 1
H30A H 0.1062 0.3460 0.7993 0.178 Uiso 0.70 1 calc PR A 1
H30B H 0.1173 0.3472 0.8872 0.178 Uiso 0.70 1 calc PR A 1
H30C H 0.0437 0.3041 0.8531 0.178 Uiso 0.70 1 calc PR A 1
C31 C 0.0850(13) 0.2184(12) 0.7617(11) 0.126(5) Uani 0.50 1 d PDU A 1
H31A H 0.0444 0.2151 0.7401 0.188 Uiso 0.50 1 calc PR A 1
H31B H 0.0779 0.1734 0.7706 0.188 Uiso 0.50 1 calc PR A 1
H31C H 0.1225 0.2423 0.7272 0.188 Uiso 0.50 1 calc PR A 1
C32 C 0.0439(10) 0.2064(11) 0.8917(13) 0.114(5) Uani 0.50 1 d PDU A 1
H32A H 0.0418 0.2298 0.9361 0.171 Uiso 0.50 1 calc PR A 1
H32B H 0.0535 0.1712 0.9063 0.171 Uiso 0.50 1 calc PR A 1
H32C H 0.0008 0.1864 0.8657 0.171 Uiso 0.50 1 calc PR A 1
C30' C 0.0719(18) 0.282(2) 0.9028(18) 0.116(5) Uani 0.30 1 d PDU A 2
H30D H 0.0907 0.3302 0.9000 0.174 Uiso 0.30 1 calc PR A 2
H30E H 0.0834 0.2700 0.9508 0.174 Uiso 0.30 1 calc PR A 2
H30F H 0.0231 0.2593 0.8979 0.174 Uiso 0.30 1 calc PR A 2
C31' C 0.0986(13) 0.2605(13) 0.7511(10) 0.119(5) Uani 0.50 1 d PDU A 2
H31D H 0.0796 0.2884 0.7363 0.179 Uiso 0.50 1 calc PR A 2
H31E H 0.0705 0.2150 0.7318 0.179 Uiso 0.50 1 calc PR A 2
H31F H 0.1439 0.2795 0.7308 0.179 Uiso 0.50 1 calc PR A 2
C32' C 0.0519(11) 0.1791(9) 0.8460(17) 0.128(5) Uani 0.50 1 d PDU A 2
H32D H 0.0069 0.1703 0.8582 0.192 Uiso 0.50 1 calc PR A 2
H32E H 0.0680 0.1615 0.8856 0.192 Uiso 0.50 1 calc PR A 2
H32F H 0.0506 0.1570 0.7990 0.192 Uiso 0.50 1 calc PR A 2
C33 C 0.2581(5) 0.2017(5) 0.9896(6) 0.126(4) Uani 1 1 d DU . .
C34 C 0.1978(14) 0.1264(11) 0.9848(19) 0.139(7) Uani 0.50 1 d PDU B 1
H34A H 0.1956 0.1028 1.0309 0.209 Uiso 0.50 1 calc PR B 1
H34B H 0.2052 0.1038 0.9428 0.209 Uiso 0.50 1 calc PR B 1
H34C H 0.1557 0.1263 0.9776 0.209 Uiso 0.50 1 calc PR B 1
C35 C 0.3151(11) 0.1891(11) 0.9605(12) 0.114(5) Uani 0.60 1 d PDU B 1
H35A H 0.3001 0.1623 0.9149 0.172 Uiso 0.60 1 d PR B 1
H35B H 0.3251 0.1649 0.9985 0.172 Uiso 0.60 1 d PR B 1
H35C H 0.3554 0.2320 0.9501 0.172 Uiso 0.60 1 d PR B 1
C36 C 0.2934(10) 0.2516(9) 1.0608(10) 0.129(6) Uani 0.60 1 d PDU B 1
H36A H 0.3267 0.2961 1.0429 0.194 Uiso 0.60 1 d PR B 1
H36B H 0.3154 0.2336 1.0921 0.194 Uiso 0.60 1 d PR B 1
H36C H 0.2592 0.2549 1.0898 0.194 Uiso 0.60 1 d PR B 1
C34' C 0.1910(13) 0.1412(13) 1.0240(14) 0.132(13) Uani 0.50 1 d PD B 2
H34D H 0.1683 0.1593 1.0542 0.198 Uiso 0.50 1 calc PR B 2
H34E H 0.2022 0.1134 1.0551 0.198 Uiso 0.50 1 calc PR B 2
H34F H 0.1613 0.1140 0.9836 0.198 Uiso 0.50 1 calc PR B 2
C35' C 0.293(3) 0.166(3) 0.950(3) 0.22(3) Uani 0.40 1 d PDU B 2
H35D H 0.2594 0.1229 0.9295 0.328 Uiso 0.40 1 d PR B 2
H35E H 0.3210 0.1600 0.9856 0.328 Uiso 0.40 1 d PR B 2
H35F H 0.3206 0.1953 0.9093 0.328 Uiso 0.40 1 d PR B 2
C36' C 0.2829(19) 0.2165(17) 1.0704(12) 0.137(9) Uani 0.40 1 d PDU B 2
H36D H 0.3233 0.2607 1.0732 0.205 Uiso 0.40 1 calc PR B 2
H36E H 0.2932 0.1824 1.0877 0.205 Uiso 0.40 1 calc PR B 2
H36F H 0.2480 0.2159 1.1020 0.205 Uiso 0.40 1 calc PR B 2
C37 C 0.4462(4) 0.5312(4) 0.8065(4) 0.070(2) Uani 1 1 d . . .
H37A H 0.4663 0.5153 0.7689 0.084 Uiso 1 1 calc R . .
H37B H 0.4146 0.5414 0.7801 0.084 Uiso 1 1 calc R . .
C38 C 0.5023(4) 0.5969(4) 0.8394(4) 0.0626(19) Uani 1 1 d . . .
C39 C 0.5675(4) 0.6072(4) 0.8376(5) 0.079(2) Uani 1 1 d . . .
H39 H 0.5751 0.5730 0.8189 0.095 Uiso 1 1 calc R . .
C40 C 0.6231(5) 0.6688(6) 0.8636(5) 0.096(3) Uani 1 1 d . C .
C41 C 0.6074(4) 0.7181(5) 0.8903(5) 0.084(2) Uani 1 1 d . . .
H41 H 0.6436 0.7596 0.9067 0.101 Uiso 1 1 calc R . .
C42 C 0.5426(4) 0.7096(4) 0.8942(4) 0.066(2) Uani 1 1 d . . .
C43 C 0.4915(4) 0.6481(4) 0.8671(4) 0.070(2) Uani 1 1 d . . .
H43 H 0.4470 0.6404 0.8675 0.084 Uiso 1 1 calc R . .
C44 C 0.6960(5) 0.6807(7) 0.8640(7) 0.142(4) Uani 1 1 d DU . .
C45 C 0.6942(7) 0.6103(8) 0.8687(13) 0.143(5) Uani 0.70 1 d PDU C 1
H45A H 0.7391 0.6192 0.8820 0.215 Uiso 0.70 1 d PR C 1
H45B H 0.6814 0.5877 0.8204 0.215 Uiso 0.70 1 d PR C 1
H45C H 0.6621 0.5816 0.9066 0.215 Uiso 0.70 1 d PR C 1
C46 C 0.7260(8) 0.7055(11) 0.7859(10) 0.160(6) Uani 0.70 1 d PDU C 1
H46A H 0.7285 0.7484 0.7757 0.240 Uiso 0.70 1 calc PR C 1
H46B H 0.6976 0.6725 0.7486 0.240 Uiso 0.70 1 calc PR C 1
H46C H 0.7711 0.7113 0.7839 0.240 Uiso 0.70 1 calc PR C 1
C47 C 0.7441(7) 0.7274(12) 0.9245(11) 0.153(5) Uani 0.70 1 d PDU C 1
H47A H 0.7901 0.7393 0.9119 0.229 Uiso 0.70 1 d PR C 1
H47B H 0.7320 0.7045 0.9726 0.229 Uiso 0.70 1 d PR C 1
H47C H 0.7409 0.7681 0.9273 0.229 Uiso 0.70 1 d PR C 1
C45' C 0.7264(19) 0.6322(18) 0.864(3) 0.153(7) Uani 0.30 1 d PDU C 2
H45D H 0.7145 0.6066 0.8176 0.229 Uiso 0.30 1 calc PR C 2
H45E H 0.7083 0.6013 0.9062 0.229 Uiso 0.30 1 calc PR C 2
H45F H 0.7753 0.6588 0.8683 0.229 Uiso 0.30 1 calc PR C 2
C46' C 0.7344(19) 0.7459(17) 0.814(2) 0.154(7) Uani 0.30 1 d PDU C 2
H46D H 0.7038 0.7436 0.7744 0.231 Uiso 0.30 1 d PR C 2
H46E H 0.7739 0.7477 0.7911 0.231 Uiso 0.30 1 d PR C 2
H46F H 0.7482 0.7862 0.8436 0.231 Uiso 0.30 1 d PR C 2
C47' C 0.7149(18) 0.695(3) 0.9503(13) 0.141(6) Uani 0.30 1 d PDU C 2
H47D H 0.7610 0.7054 0.9586 0.212 Uiso 0.30 1 d PR C 2
H47E H 0.6840 0.6555 0.9785 0.212 Uiso 0.30 1 d PR C 2
H47F H 0.7104 0.7335 0.9669 0.212 Uiso 0.30 1 d PR C 2
C48 C 0.5298(5) 0.7648(5) 0.9247(6) 0.098(2) Uani 1 1 d U . .
C49 C 0.5900(6) 0.8365(5) 0.9156(7) 0.132(4) Uani 1 1 d U . .
H49A H 0.6040 0.8442 0.8634 0.198 Uiso 1 1 calc R . .
H49B H 0.6273 0.8416 0.9465 0.198 Uiso 1 1 calc R . .
H49C H 0.5770 0.8691 0.9311 0.198 Uiso 1 1 calc R . .
C50 C 0.4651(6) 0.7587(5) 0.8943(7) 0.121(3) Uani 1 1 d U . .
H50A H 0.4697 0.7676 0.8408 0.181 Uiso 1 1 calc R . .
H50B H 0.4563 0.7913 0.9193 0.181 Uiso 1 1 calc R . .
H50C H 0.4278 0.7134 0.9035 0.181 Uiso 1 1 calc R . .
C51 C 0.5212(6) 0.7550(5) 1.0131(6) 0.114(3) Uani 1 1 d U . .
H51A H 0.5131 0.7894 1.0344 0.172 Uiso 1 1 calc R . .
H51B H 0.5621 0.7590 1.0346 0.172 Uiso 1 1 calc R . .
H51C H 0.4832 0.7106 1.0242 0.172 Uiso 1 1 calc R . .

loop_
_atom_site_aniso_label
_atom_site_aniso_U_11
_atom_site_aniso_U_22
_atom_site_aniso_U_33
_atom_site_aniso_U_23
_atom_site_aniso_U_13
_atom_site_aniso_U_12
Cu1 0.0734(6) 0.0787(6) 0.0452(5) -0.0108(5) -0.0084(4) 0.0499(5)
Br1 0.1090(7) 0.1071(7) 0.1096(8) -0.0516(6) -0.0475(6) 0.0618(6)
Br2 0.1358(9) 0.1605(10) 0.0539(5) 0.0292(6) 0.0230(5) 0.1111(8)
N1 0.065(4) 0.074(4) 0.063(4) -0.005(3) -0.003(3) 0.048(3)
N2 0.056(3) 0.064(4) 0.052(4) -0.001(3) 0.010(3) 0.039(3)
O1 0.087(4) 0.145(5) 0.059(3) -0.027(3) -0.003(3) 0.085(4)
O2 0.066(3) 0.081(3) 0.044(3) -0.009(2) -0.006(2) 0.049(3)
C1 0.059(4) 0.061(4) 0.037(4) -0.004(3) 0.004(3) 0.029(4)
C2 0.064(5) 0.087(5) 0.044(4) -0.015(4) -0.006(4) 0.048(4)
C3 0.090(6) 0.153(9) 0.079(6) -0.034(6) -0.015(5) 0.090(6)
C4 0.062(5) 0.108(6) 0.075(5) -0.009(5) -0.008(4) 0.052(5)
C5 0.077(5) 0.111(7) 0.072(6) -0.055(6) -0.038(5) 0.069(5)
C6 0.095(6) 0.105(7) 0.067(6) -0.020(5) -0.029(5) 0.066(6)
C7 0.119(8) 0.121(8) 0.078(6) -0.006(7) -0.038(6) 0.078(7)
C8 0.147(10) 0.109(8) 0.107(9) -0.044(7) -0.081(8) 0.090(8)
C9 0.142(9) 0.107(8) 0.131(10) -0.058(8) -0.077(8) 0.101(8)
C10 0.095(6) 0.109(7) 0.092(7) -0.057(6) -0.038(6) 0.075(6)
C11 0.145(9) 0.169(10) 0.120(10) -0.072(8) -0.041(8) 0.133(9)
C12 0.053(4) 0.054(4) 0.044(4) -0.011(3) -0.006(3) 0.022(3)
C13 0.060(4) 0.068(5) 0.047(4) -0.008(4) -0.001(4) 0.032(4)
C14 0.055(4) 0.068(4) 0.049(4) 0.010(4) 0.003(3) 0.042(4)
C15 0.059(4) 0.048(4) 0.044(4) -0.002(3) 0.014(3) 0.028(3)
C16 0.064(5) 0.083(6) 0.054(5) 0.011(4) 0.007(4) 0.043(4)
C17 0.093(6) 0.068(5) 0.065(5) -0.008(4) -0.005(4) 0.051(5)
C18 0.126(8) 0.080(6) 0.079(6) -0.005(5) 0.001(6) 0.074(6)
C19 0.097(7) 0.085(6) 0.078(6) 0.010(5) -0.004(5) 0.056(5)
C20 0.077(5) 0.065(5) 0.058(5) 0.007(4) -0.008(4) 0.049(4)
C21 0.087(5) 0.090(6) 0.056(5) -0.010(4) -0.012(4) 0.060(5)
C22 0.070(5) 0.085(5) 0.049(4) -0.022(4) -0.003(4) 0.048(4)
C23 0.071(5) 0.057(4) 0.046(4) -0.002(3) -0.003(4) 0.037(4)
C24 0.063(5) 0.073(5) 0.048(4) -0.003(4) -0.004(4) 0.035(4)
C25 0.063(5) 0.067(5) 0.048(4) 0.006(4) -0.004(4) 0.031(4)
C26 0.069(5) 0.076(5) 0.073(6) 0.005(5) -0.006(4) 0.021(4)
C27 0.068(6) 0.079(6) 0.084(6) 0.020(5) -0.010(5) 0.023(5)
C28 0.081(6) 0.090(6) 0.086(6) -0.020(5) -0.030(5) 0.046(5)
C29 0.083(5) 0.102(5) 0.108(5) 0.007(5) -0.004(5) 0.049(4)
C30 0.087(6) 0.117(7) 0.138(8) 0.008(7) -0.010(7) 0.042(6)
C31 0.098(7) 0.128(8) 0.124(8) 0.009(7) -0.017(7) 0.037(7)
C32 0.095(7) 0.116(8) 0.114(8) 0.007(7) -0.013(7) 0.040(6)
C30' 0.093(7) 0.117(8) 0.123(8) 0.002(7) -0.005(7) 0.041(7)
C31' 0.094(7) 0.127(9) 0.114(8) 0.020(8) -0.026(7) 0.038(8)
C32' 0.104(7) 0.122(8) 0.131(8) 0.009(7) -0.012(7) 0.036(7)
C33 0.100(6) 0.107(6) 0.149(8) 0.043(6) -0.054(6) 0.034(5)
C34 0.119(11) 0.109(10) 0.153(12) 0.053(10) -0.052(10) 0.030(9)
C35 0.105(9) 0.085(8) 0.153(11) 0.035(8) -0.050(9) 0.048(7)
C36 0.106(9) 0.128(10) 0.128(10) 0.057(8) -0.054(8) 0.039(8)
C34' 0.14(2) 0.113(19) 0.087(17) 0.046(15) -0.019(16) 0.022(17)
C35' 0.22(3) 0.22(3) 0.22(3) 0.002(10) -0.005(10) 0.111(18)
C36' 0.141(13) 0.136(13) 0.113(8) 0.005(9) 0.003(9) 0.055(9)
C37 0.077(5) 0.090(6) 0.046(4) -0.006(4) 0.008(4) 0.045(5)
C38 0.053(4) 0.080(5) 0.045(4) -0.003(4) 0.008(4) 0.026(4)
C39 0.064(5) 0.088(6) 0.073(5) -0.030(5) -0.001(5) 0.028(5)
C40 0.088(7) 0.141(8) 0.067(6) -0.033(6) 0.009(5) 0.062(7)
C41 0.072(6) 0.103(6) 0.062(5) -0.022(5) -0.007(4) 0.032(5)
C42 0.056(5) 0.070(5) 0.054(5) -0.001(4) 0.000(4) 0.017(4)
C43 0.068(5) 0.090(6) 0.051(5) 0.008(4) 0.008(4) 0.038(5)
C44 0.058(5) 0.211(10) 0.151(7) -0.085(7) -0.013(5) 0.061(6)
C45 0.058(7) 0.212(11) 0.162(9) -0.078(9) -0.020(8) 0.069(8)
C46 0.078(7) 0.223(12) 0.148(10) -0.073(9) 0.007(7) 0.053(8)
C47 0.064(8) 0.211(12) 0.162(10) -0.082(9) -0.020(7) 0.052(8)
C45' 0.069(9) 0.214(12) 0.158(10) -0.082(10) -0.014(9) 0.058(9)
C46' 0.068(8) 0.220(13) 0.153(11) -0.076(10) -0.006(8) 0.056(9)
C47' 0.055(9) 0.209(12) 0.160(10) -0.084(10) -0.020(8) 0.066(9)
C48 0.115(5) 0.083(4) 0.100(5) -0.014(4) -0.009(5) 0.053(4)
C49 0.149(8) 0.076(5) 0.145(8) 0.003(6) 0.028(7) 0.036(5)
C50 0.138(7) 0.119(6) 0.132(7) -0.031(6) -0.034(6) 0.085(6)
C51 0.130(7) 0.113(6) 0.104(7) -0.036(6) -0.011(6) 0.063(5)

loop_
_atom_type_symbol
_atom_type_description
_atom_type_scat_dispersion_real
_atom_type_scat_dispersion_imag
_atom_type_scat_source
C C 0.0033 0.0016 'International Tables Vol C Tables 4.2.6.8 and 6.1.1.4'
H H 0.0000 0.0000 'International Tables Vol C Tables 4.2.6.8 and 6.1.1.4'
N N 0.0061 0.0033 'International Tables Vol C Tables 4.2.6.8 and 6.1.1.4'
O O 0.0106 0.0060 'International Tables Vol C Tables 4.2.6.8 and 6.1.1.4'
Cu Cu 0.3201 1.2651 'International Tables Vol C Tables 4.2.6.8 and 6.1.1.4'
Br Br -0.2901 2.4595 'International Tables Vol C Tables 4.2.6.8 and 6.1.1.4'

loop_
_geom_angle_atom_site_label_1
_geom_angle_atom_site_label_2
_geom_angle_atom_site_label_3
_geom_angle
N1 Cu1 N2 88.4(2)
N1 Cu1 Br2 142.87(18)
N2 Cu1 Br2 98.08(16)
N1 Cu1 Br1 96.71(18)
N2 Cu1 Br1 145.82(17)
Br2 Cu1 Br1 97.85(5)
C2 N1 C4 107.2(6)
C2 N1 Cu1 130.6(5)
C4 N1 Cu1 122.1(5)
C12 N2 C14 106.2(6)
C12 N2 Cu1 128.4(5)
C14 N2 Cu1 125.1(4)
C2 O1 C3 109.3(6)
C12 O2 C13 104.7(5)
C2 C1 C12 112.4(6)
C2 C1 C37 108.4(6)
C12 C1 C37 110.6(6)
C2 C1 C22 111.5(6)
C12 C1 C22 107.3(5)
C37 C1 C22 106.4(6)
N1 C2 O1 116.5(6)
N1 C2 C1 128.6(6)
O1 C2 C1 114.7(6)
O1 C3 C11 110.7(8)
O1 C3 C4 102.4(6)
C11 C3 C4 110.0(9)
O1 C3 H3 111.1
C11 C3 H3 111.1
C4 C3 H3 111.1
N1 C4 C3 104.3(6)
N1 C4 C5 111.4(6)
C3 C4 C5 103.0(7)
N1 C4 H4 112.5
C3 C4 H4 112.5
C5 C4 H4 112.5
C6 C5 C10 120.3(10)
C6 C5 C4 129.1(7)
C10 C5 C4 110.5(9)
C5 C6 C7 118.7(9)
C5 C6 H6 120.7
C7 C6 H6 120.7
C8 C7 C6 118.9(11)
C8 C7 H7 120.5
C6 C7 H7 120.5
C7 C8 C9 122.8(11)
C7 C8 H8 118.6
C9 C8 H8 118.6
C8 C9 C10 120.3(9)
C8 C9 H9 119.8
C10 C9 H9 119.8
C9 C10 C5 118.9(10)
C9 C10 C11 130.6(9)
C5 C10 C11 110.6(10)
C3 C11 C10 105.5(8)
C3 C11 H11A 110.6
C10 C11 H11A 110.6
C3 C11 H11B 110.6
C10 C11 H11B 110.6
H11A C11 H11B 108.8
N2 C12 O2 118.3(6)
N2 C12 C1 128.9(6)
O2 C12 C1 112.7(6)
O2 C13 C14 103.8(5)
O2 C13 C21 109.4(6)
C14 C13 C21 109.0(6)
O2 C13 H13 111.4
C14 C13 H13 111.4
C21 C13 H13 111.4
N2 C14 C15 115.6(6)
N2 C14 C13 103.4(5)
C15 C14 C13 103.4(5)
N2 C14 H14 111.3
C15 C14 H14 111.3
C13 C14 H14 111.3
C16 C15 C20 120.4(6)
C16 C15 C14 128.4(6)
C20 C15 C14 110.9(6)
C17 C16 C15 120.6(7)
C17 C16 H16 119.7
C15 C16 H16 119.7
C16 C17 C18 118.4(7)
C16 C17 H17 120.8
C18 C17 H17 120.8
C19 C18 C17 123.1(8)
C19 C18 H18 118.4
C17 C18 H18 118.4
C18 C19 C20 118.7(8)
C18 C19 H19 120.6
C20 C19 H19 120.6
C15 C20 C19 118.7(7)
C15 C20 C21 113.0(6)
C19 C20 C21 128.1(7)
C20 C21 C13 102.1(6)
C20 C21 H21A 111.3
C13 C21 H21A 111.3
C20 C21 H21B 111.3
C13 C21 H21B 111.3
H21A C21 H21B 109.2
C23 C22 C1 117.5(6)
C23 C22 H22A 107.9
C1 C22 H22A 107.9
C23 C22 H22B 107.9
C1 C22 H22B 107.9
H22A C22 H22B 107.2
C28 C23 C24 119.3(7)
C28 C23 C22 120.4(7)
C24 C23 C22 120.2(6)
C25 C24 C23 120.3(7)
C25 C24 H24 119.8
C23 C24 H24 119.8
C26 C25 C24 116.7(7)
C26 C25 C29 123.0(7)
C24 C25 C29 120.3(7)
C25 C26 C27 126.5(8)
C25 C26 H26 116.8
C27 C26 H26 116.8
C26 C27 C28 114.4(8)
C26 C27 C33 123.4(8)
C28 C27 C33 122.0(8)
C23 C28 C27 122.5(8)
C23 C28 H28 118.7
C27 C28 H28 118.7
C25 C29 C30 112.4(9)
C25 C29 C31' 108.3(12)
C30 C29 C31' 91.2(13)
C25 C29 C30' 108.1(16)
C30 C29 C30' 48.5(15)
C31' C29 C30' 134(2)
C25 C29 C31 106.9(12)
C30 C29 C31 119.5(14)
C31' C29 C31 32.3(11)
C30' C29 C31 144.7(19)
C25 C29 C32 114.3(11)
C30 C29 C32 100.6(12)
C31' C29 C32 126.6(15)
C30' C29 C32 57.8(16)
C31 C29 C32 102.8(14)
C25 C29 C32' 108.9(11)
C30 C29 C32' 133.1(13)
C31' C29 C32' 96.2(15)
C30' C29 C32' 98.1(19)
C31 C29 C32' 65.9(14)
C32 C29 C32' 40.5(12)
C29 C30 H30A 109.5
C29 C30 H30B 109.5
C29 C30 H30C 109.5
C29 C31 H31A 109.5
C29 C31 H31B 109.5
C29 C31 H31C 109.5
C29 C32 H32A 109.5
C29 C32 H32B 109.5
C29 C32 H32C 109.5
C29 C30' H30D 109.5
C29 C30' H30E 109.4
H30D C30' H30E 109.5
C29 C30' H30F 109.5
H30D C30' H30F 109.5
H30E C30' H30F 109.5
C29 C31' H31D 109.5
C29 C31' H31E 109.5
H31D C31' H31E 109.5
C29 C31' H31F 109.5
H31D C31' H31F 109.5
H31E C31' H31F 109.5
C29 C32' H32D 109.5
C29 C32' H32E 109.5
H32D C32' H32E 109.5
C29 C32' H32F 109.4
H32D C32' H32F 109.5
H32E C32' H32F 109.5
C36' C33 C27 129.0(17)
C36' C33 C35 96.0(19)
C27 C33 C35 108.9(10)
C36' C33 C35' 109(3)
C27 C33 C35' 110(3)
C35 C33 C35' 20(3)
C36' C33 C34 108.6(18)
C27 C33 C34 111.1(12)
C35 C33 C34 98(2)
C35' C33 C34 79(2)
C36' C33 C34' 85.3(18)
C27 C33 C34' 116.0(14)
C35 C33 C34' 120.1(18)
C35' C33 C34' 104(3)
C34 C33 C34' 30.2(18)
C36' C33 C36 26.7(14)
C27 C33 C36 102.9(9)
C35 C33 C36 102.9(13)
C35' C33 C36 121(3)
C34 C33 C36 131.5(17)
C34' C33 C36 103.5(14)
C33 C34 H34A 109.5
C33 C34 H34B 109.5
C33 C34 H34C 109.5
C33 C35 H35A 109.5
C33 C35 H35B 109.3
H35A C35 H35B 109.5
C33 C35 H35C 109.7
H35A C35 H35C 109.5
H35B C35 H35C 109.5
C33 C35 H35D 86.8
H35A C35 H35D 37.7
H35B C35 H35D 90.3
H35C C35 H35D 147.1
C33 C35 H35E 115.9
H35A C35 H35E 95.2
H35B C35 H35E 14.3
H35C C35 H35E 116.1
H35D C35 H35E 78.4
C33 C35 H35F 111.3
H35A C35 H35F 41.1
H35B C35 H35F 136.5
H35C C35 H35F 70.6
H35D C35 H35F 76.9
H35E C35 H35F 124.6
C33 C36 H36A 109.4
C33 C36 H36B 109.4
H36A C36 H36B 109.5
C33 C36 H36C 109.7
H36A C36 H36C 109.5
H36B C36 H36C 109.5
C33 C34' H34D 109.5
C33 C34' H34E 109.5
H34D C34' H34E 109.5
C33 C34' H34F 109.5
H34D C34' H34F 109.5
H34E C34' H34F 109.5
C33 C35' H35A 137.2
C33 C35' H35B 99.8
H35A C35' H35B 119.3
C33 C35' H35C 87.5
H35A C35' H35C 87.7
H35B C35' H35C 73.4
C33 C35' H35D 111.0
H35A C35' H35D 68.5
H35B C35' H35D 116.0
H35C C35' H35D 156.1
C33 C35' H35E 109.0
H35A C35' H35E 111.2
H35B C35' H35E 9.4
H35C C35' H35E 76.5
H35D C35' H35E 109.5
C33 C35' H35F 108.4
H35A C35' H35F 43.3
H35B C35' H35F 111.7
H35C C35' H35F 48.3
H35D C35' H35F 109.5
H35E C35' H35F 109.5
C33 C36' H36B 139.8
C33 C36' H36C 99.7
H36B C36' H36C 98.7
C33 C36' H36D 109.5
C33 C36' H36E 109.5
H36D C36' H36E 109.5
C33 C36' H36F 109.5
H36D C36' H36F 109.5
H36E C36' H36F 109.5
C38 C37 C1 117.1(6)
C38 C37 H37A 108.0
C1 C37 H37A 108.0
C38 C37 H37B 108.0
C1 C37 H37B 108.0
H37A C37 H37B 107.3
C39 C38 C43 119.3(7)
C39 C38 C37 117.5(7)
C43 C38 C37 123.1(7)
C38 C39 C40 120.7(8)
C38 C39 H39 119.7
C40 C39 H39 119.7
C39 C40 C41 116.1(8)
C39 C40 C44 121.6(9)
C41 C40 C44 122.3(9)
C42 C41 C40 125.2(8)
C42 C41 H41 117.4
C40 C41 H41 117.4
C43 C42 C41 114.8(8)
C43 C42 C48 123.1(8)
C41 C42 C48 122.1(8)
C42 C43 C38 123.8(7)
C42 C43 H43 118.1
C38 C43 H43 118.1
C47 C44 C46 110.5(13)
C47 C44 C40 117.4(10)
C46 C44 C40 107.8(11)
C47 C44 C45' 94(2)
C46 C44 C45' 89(2)
C40 C44 C45' 133.7(18)
C47 C44 C46' 83(2)
C46 C44 C46' 36.7(16)
C40 C44 C46' 101.8(18)
C45' C44 C46' 116(3)
C47 C44 C47' 31.1(18)
C46 C44 C47' 141.1(19)
C40 C44 C47' 101.3(15)
C45' C44 C47' 89(3)
C46' C44 C47' 113(3)
C47 C44 C45 108.4(15)
C46 C44 C45 101.7(14)
C40 C44 C45 109.9(10)
C45' C44 C45 24.0(15)
C46' C44 C45 135.0(19)
C47' C44 C45 92(2)
C44 C45 H45A 108.1
C44 C45 H45B 109.9
H45A C45 H45B 109.5
C44 C45 H45C 110.4
H45A C45 H45C 109.5
H45B C45 H45C 109.5
C44 C46 H46A 109.5
C44 C46 H46B 109.5
C44 C46 H46C 109.5
C44 C46 H46D 98.5
H46A C46 H46D 23.9
H46B C46 H46D 94.7
H46C C46 H46D 133.2
C44 C46 H46E 109.4
H46A C46 H46E 64.9
H46B C46 H46E 140.1
H46C C46 H46E 47.6
H46D C46 H46E 88.4
C44 C47 H47A 109.4
C44 C47 H47B 109.6
H47A C47 H47B 109.5
C44 C47 H47C 109.5
H47A C47 H47C 109.5
H47B C47 H47C 109.5
C44 C47 H47D 114.1
H47A C47 H47D 69.0
H47B C47 H47D 41.9
H47C C47 H47D 134.1
C44 C47 H47F 105.1
H47A C47 H47F 145.5
H47B C47 H47F 56.5
H47C C47 H47F 57.9
H47D C47 H47F 96.5
C44 C45' H45A 147.1
C44 C45' H45B 95.5
H45A C45' H45B 109.0
C44 C45' H45C 86.4
H45A C45' H45C 83.2
H45B C45' H45C 67.6
C44 C45' H45D 109.5
C44 C45' H45E 109.5
H45D C45' H45E 109.5
C44 C45' H45F 109.5
H45D C45' H45F 109.5
H45E C45' H45F 109.5
C44 C46' H46D 108.3
C44 C46' H46E 109.9
H46D C46' H46E 109.5
C44 C46' H46F 110.2
H46D C46' H46F 109.5
H46E C46' H46F 109.5
C44 C47' H47B 153.1
C44 C47' H47C 83.4
H47B C47' H47C 88.1
C44 C47' H47D 110.2
H47B C47' H47D 44.2
H47C C47' H47D 90.1
C44 C47' H47E 107.9
H47B C47' H47E 91.6
H47C C47' H47E 151.2
H47D C47' H47E 109.5
C44 C47' H47F 110.3
H47B C47' H47F 78.9
H47C C47' H47F 42.3
H47D C47' H47F 109.5
H47E C47' H47F 109.5
C50 C48 C42 112.2(8)
C50 C48 C49 111.9(9)
C42 C48 C49 113.7(9)
C50 C48 C51 107.2(9)
C42 C48 C51 107.3(8)
C49 C48 C51 103.7(9)
C48 C49 H49A 109.5
C48 C49 H49B 109.5
H49A C49 H49B 109.5
C48 C49 H49C 109.5
H49A C49 H49C 109.5
H49B C49 H49C 109.5
C48 C50 H50A 109.5
C48 C50 H50B 109.5
H50A C50 H50B 109.5
C48 C50 H50C 109.5
H50A C50 H50C 109.5
H50B C50 H50C 109.5
C48 C51 H51A 109.5
C48 C51 H51B 109.5
H51A C51 H51B 109.5
C48 C51 H51C 109.5
H51A C51 H51C 109.5
H51B C51 H51C 109.5

loop_
_geom_bond_atom_site_label_1
_geom_bond_atom_site_label_2
_geom_bond_distance
Cu1 N1 1.959(6)
Cu1 N2 1.982(6)
Cu1 Br2 2.3477(13)
Cu1 Br1 2.3537(13)
N1 C2 1.287(9)
N1 C4 1.482(9)
N2 C12 1.282(8)
N2 C14 1.486(8)
O1 C2 1.332(8)
O1 C3 1.441(9)
O2 C12 1.352(8)
O2 C13 1.458(8)
C1 C2 1.471(9)
C1 C12 1.532(9)
C1 C37 1.574(10)
C1 C22 1.583(9)
C3 C11 1.490(14)
C3 C4 1.545(11)
C3 H3 0.9800
C4 C5 1.552(12)
C4 H4 0.9800
C5 C6 1.389(12)
C5 C10 1.407(10)
C6 C7 1.424(13)
C6 H6 0.9300
C7 C8 1.343(13)
C7 H7 0.9300
C8 C9 1.361(16)
C8 H8 0.9300
C9 C10 1.373(14)
C9 H9 0.9300
C10 C11 1.527(16)
C11 H11A 0.9700
C11 H11B 0.9700
C13 C14 1.531(10)
C13 C21 1.555(10)
C13 H13 0.9800
C14 C15 1.507(9)
C14 H14 0.9800
C15 C16 1.389(10)
C15 C20 1.391(9)
C16 C17 1.366(10)
C16 H16 0.9300
C17 C18 1.388(11)
C17 H17 0.9300
C18 C19 1.349(12)
C18 H18 0.9300
C19 C20 1.418(11)
C19 H19 0.9300
C20 C21 1.496(10)
C21 H21A 0.9700
C21 H21B 0.9700
C22 C23 1.514(10)
C22 H22A 0.9700
C22 H22B 0.9700
C23 C28 1.371(10)
C23 C24 1.410(9)
C24 C25 1.399(10)
C24 H24 0.9300
C25 C26 1.365(10)
C25 C29 1.519(11)
C26 C27 1.385(11)
C26 H26 0.9300
C27 C28 1.411(11)
C27 C33 1.515(12)
C28 H28 0.9300
C29 C30 1.522(13)
C29 C31' 1.539(16)
C29 C30' 1.546(18)
C29 C31 1.558(17)
C29 C32 1.561(16)
C29 C32' 1.571(16)
C30 H30A 0.9600
C30 H30B 0.9600
C30 H30C 0.9600
C31 H31A 0.9600
C31 H31B 0.9600
C31 H31C 0.9600
C32 H32A 0.9600
C32 H32B 0.9600
C32 H32C 0.9600
C30' H30D 0.9600
C30' H30E 0.9600
C30' H30F 0.9600
C31' H31D 0.9600
C31' H31E 0.9600
C31' H31F 0.9600
C32' H32D 0.9600
C32' H32E 0.9600
C32' H32F 0.9600
C33 C36' 1.507(18)
C33 C35 1.539(16)
C33 C35' 1.54(2)
C33 C34 1.564(17)
C33 C34' 1.571(17)
C33 C36 1.607(16)
C34 H34A 0.9600
C34 H34B 0.9600
C34 H34C 0.9600
C35 H35A 0.9600
C35 H35B 0.9600
C35 H35C 0.9600
C35 H35E 0.8564
C35 H35F 0.9136
C36 H36A 0.9600
C36 H36B 0.9600
C36 H36C 0.9600
C34' H34D 0.9600
C34' H34E 0.9600
C34' H34F 0.9600
C35' H35A 0.6543
C35' H35B 1.1397
C35' H35D 0.9600
C35' H35E 0.9600
C35' H35F 0.9600
C36' H36B 0.7418
C36' H36D 0.9600
C36' H36E 0.9600
C36' H36F 0.9600
C37 C38 1.506(10)
C37 H37A 0.9700
C37 H37B 0.9700
C38 C39 1.374(10)
C38 C43 1.387(11)
C39 C40 1.407(12)
C39 H39 0.9300
C40 C41 1.408(12)
C40 C44 1.532(13)
C41 C42 1.381(11)
C41 H41 0.9300
C42 C43 1.375(10)
C42 C48 1.514(12)
C43 H43 0.9300
C44 C47 1.512(14)
C44 C46 1.514(16)
C44 C45' 1.56(2)
C44 C46' 1.56(2)
C44 C47' 1.572(19)
C44 C45 1.573(16)
C45 H45A 0.9600
C45 H45B 0.9600
C45 H45C 0.9600
C46 H46A 0.9600
C46 H46B 0.9600
C46 H46C 0.9600
C46 H46E 1.0284
C47 H47A 0.9600
C47 H47B 0.9600
C47 H47C 0.9600
C47 H47D 0.9727
C45' H45D 0.9600
C45' H45E 0.9600
C45' H45F 0.9600
C46' H46D 0.9600
C46' H46E 0.9600
C46' H46F 0.9600
C47' H47B 0.5154
C47' H47D 0.9600
C47' H47E 0.9600
C47' H47F 0.9600
C48 C50 1.497(13)
C48 C49 1.517(14)
C48 C51 1.572(15)
C49 H49A 0.9600
C49 H49B 0.9600
C49 H49C 0.9600
C50 H50A 0.9600
C50 H50B 0.9600
C50 H50C 0.9600
C51 H51A 0.9600
C51 H51B 0.9600
C51 H51C 0.9600

loop_
_geom_torsion_atom_site_label_1
_geom_torsion_atom_site_label_2
_geom_torsion_atom_site_label_3
_geom_torsion_atom_site_label_4
_geom_torsion
N2 Cu1 N1 C2 5.3(7)
Br2 Cu1 N1 C2 106.6(7)
Br1 Cu1 N1 C2 -140.8(7)
N2 Cu1 N1 C4 -170.2(6)
Br2 Cu1 N1 C4 -68.8(7)
Br1 Cu1 N1 C4 43.7(6)
N1 Cu1 N2 C12 -13.7(6)
Br2 Cu1 N2 C12 -157.0(6)
Br1 Cu1 N2 C12 85.9(6)
N1 Cu1 N2 C14 173.3(5)
Br2 Cu1 N2 C14 30.0(5)
Br1 Cu1 N2 C14 -87.0(6)
C4 N1 C2 O1 -0.7(10)
Cu1 N1 C2 O1 -176.6(5)
C4 N1 C2 C1 -175.3(7)
Cu1 N1 C2 C1 8.7(13)
C3 O1 C2 N1 -3.1(10)
C3 O1 C2 C1 172.3(7)
C12 C1 C2 N1 -16.1(11)
C37 C1 C2 N1 106.5(9)
C22 C1 C2 N1 -136.7(8)
C12 C1 C2 O1 169.2(6)
C37 C1 C2 O1 -68.2(8)
C22 C1 C2 O1 48.6(8)
C2 O1 C3 C11 122.3(8)
C2 O1 C3 C4 5.1(10)
C2 N1 C4 C3 3.8(10)
Cu1 N1 C4 C3 -179.8(6)
C2 N1 C4 C5 -106.7(7)
Cu1 N1 C4 C5 69.7(8)
O1 C3 C4 N1 -5.2(10)
C11 C3 C4 N1 -122.9(8)
O1 C3 C4 C5 111.3(7)
C11 C3 C4 C5 -6.4(9)
N1 C4 C5 C6 -66.8(10)
C3 C4 C5 C6 -178.1(8)
N1 C4 C5 C10 115.7(7)
C3 C4 C5 C10 4.4(8)
C10 C5 C6 C7 -2.8(12)
C4 C5 C6 C7 180.0(7)
C5 C6 C7 C8 2.0(12)
C6 C7 C8 C9 -0.2(15)
C7 C8 C9 C10 -0.8(16)
C8 C9 C10 C5 -0.1(14)
C8 C9 C10 C11 -179.5(10)
C6 C5 C10 C9 1.8(12)
C4 C5 C10 C9 179.6(8)
C6 C5 C10 C11 -178.6(7)
C4 C5 C10 C11 -0.9(10)
O1 C3 C11 C10 -106.4(8)
C4 C3 C11 C10 6.1(10)
C9 C10 C11 C3 176.3(9)
C5 C10 C11 C3 -3.2(10)
C14 N2 C12 O2 2.5(8)
Cu1 N2 C12 O2 -171.5(4)
C14 N2 C12 C1 -176.3(6)
Cu1 N2 C12 C1 9.7(11)
C13 O2 C12 N2 -14.0(8)
C13 O2 C12 C1 165.0(5)
C2 C1 C12 N2 6.5(10)
C37 C1 C12 N2 -114.8(8)
C22 C1 C12 N2 129.5(7)
C2 C1 C12 O2 -172.3(6)
C37 C1 C12 O2 66.3(7)
C22 C1 C12 O2 -49.3(7)
C12 O2 C13 C14 18.2(6)
C12 O2 C13 C21 134.4(6)
C12 N2 C14 C15 -102.6(7)
Cu1 N2 C14 C15 71.6(7)
C12 N2 C14 C13 9.5(7)
Cu1 N2 C14 C13 -176.2(4)
O2 C13 C14 N2 -16.9(7)
C21 C13 C14 N2 -133.4(6)
O2 C13 C14 C15 104.0(6)
C21 C13 C14 C15 -12.6(7)
N2 C14 C15 C16 -65.6(9)
C13 C14 C15 C16 -177.7(6)
N2 C14 C15 C20 120.4(7)
C13 C14 C15 C20 8.3(7)
C20 C15 C16 C17 -1.2(10)
C14 C15 C16 C17 -174.7(7)
C15 C16 C17 C18 1.0(11)
C16 C17 C18 C19 0.2(13)
C17 C18 C19 C20 -1.2(14)
C16 C15 C20 C19 0.2(10)
C14 C15 C20 C19 174.7(7)
C16 C15 C20 C21 -175.2(6)
C14 C15 C20 C21 -0.7(8)
C18 C19 C20 C15 1.0(12)
C18 C19 C20 C21 175.6(8)
C15 C20 C21 C13 -7.1(8)
C19 C20 C21 C13 178.0(8)
O2 C13 C21 C20 -100.8(6)
C14 C13 C21 C20 12.1(8)
C2 C1 C22 C23 81.6(8)
C12 C1 C22 C23 -41.9(8)
C37 C1 C22 C23 -160.4(6)
C1 C22 C23 C28 -72.8(9)
C1 C22 C23 C24 110.4(8)
C28 C23 C24 C25 0.7(10)
C22 C23 C24 C25 177.5(6)
C23 C24 C25 C26 -0.9(10)
C23 C24 C25 C29 179.5(7)
C24 C25 C26 C27 -2.6(12)
C29 C25 C26 C27 177.1(9)
C25 C26 C27 C28 5.8(13)
C25 C26 C27 C33 -178.4(9)
C24 C23 C28 C27 2.9(12)
C22 C23 C28 C27 -174.0(7)
C26 C27 C28 C23 -5.8(13)
C33 C27 C28 C23 178.3(9)
C26 C25 C29 C30 128.4(11)
C24 C25 C29 C30 -52.0(13)
C26 C25 C29 C31' -132.5(13)
C24 C25 C29 C31' 47.2(14)
C26 C25 C29 C30' 76.6(18)
C24 C25 C29 C30' -103.7(18)
C26 C25 C29 C31 -98.6(13)
C24 C25 C29 C31 81.1(13)
C26 C25 C29 C32 14.5(15)
C24 C25 C29 C32 -165.8(12)
C26 C25 C29 C32' -28.9(16)
C24 C25 C29 C32' 150.8(14)
C26 C27 C33 C36' -107(2)
C28 C27 C33 C36' 69(3)
C26 C27 C33 C35 138.7(13)
C28 C27 C33 C35 -45.8(15)
C26 C27 C33 C35' 117(2)
C28 C27 C33 C35' -67(3)
C26 C27 C33 C34 32(2)
C28 C27 C33 C34 -152.3(19)
C26 C27 C33 C34' -0.4(19)
C28 C27 C33 C34' 175.1(15)
C26 C27 C33 C36 -112.6(12)
C28 C27 C33 C36 62.9(14)
C2 C1 C37 C38 -50.0(8)
C12 C1 C37 C38 73.7(8)
C22 C1 C37 C38 -170.1(6)
C1 C37 C38 C39 96.3(8)
C1 C37 C38 C43 -87.2(9)
C43 C38 C39 C40 0.1(13)
C37 C38 C39 C40 176.7(8)
C38 C39 C40 C41 -0.5(13)
C38 C39 C40 C44 178.5(9)
C39 C40 C41 C42 1.5(14)
C44 C40 C41 C42 -177.5(10)
C40 C41 C42 C43 -1.9(13)
C40 C41 C42 C48 179.1(9)
C41 C42 C43 C38 1.4(11)
C48 C42 C43 C38 -179.6(8)
C39 C38 C43 C42 -0.6(12)
C37 C38 C43 C42 -176.9(7)
C39 C40 C44 C47 -150.0(15)
C41 C40 C44 C47 29(2)
C39 C40 C44 C46 84.5(15)
C41 C40 C44 C46 -96.6(13)
C39 C40 C44 C45' -22(4)
C41 C40 C44 C45' 157(3)
C39 C40 C44 C46' 122(2)
C41 C40 C44 C46' -59(2)
C39 C40 C44 C47' -122(2)
C41 C40 C44 C47' 57(3)
C39 C40 C44 C45 -25.5(15)
C41 C40 C44 C45 153.4(12)
C43 C42 C48 C50 -23.4(12)
C41 C42 C48 C50 155.5(9)
C43 C42 C48 C49 -151.8(9)
C41 C42 C48 C49 27.2(13)
C43 C42 C48 C51 94.1(10)
C41 C42 C48 C51 -87.0(10)

loop_
_platon_squeeze_void_nr
_platon_squeeze_void_average_x
_platon_squeeze_void_average_y
_platon_squeeze_void_average_z
_platon_squeeze_void_volume
_platon_squeeze_void_count_electrons
_platon_squeeze_void_content
1 0.000 0.000 -0.016 1129 398 ' '
2 0.259 0.358 0.039 9 1 ' '
3 0.618 0.514 0.150 12 0 ' '
4 0.694 0.111 0.149 8 0 ' '
5 0.901 0.259 0.205 10 1 ' '
6 0.104 0.618 0.317 12 0 ' '
7 0.583 0.694 0.315 8 0 ' '
8 0.642 0.901 0.372 10 1 ' '
9 0.486 0.104 0.483 12 0 ' '
10 0.889 0.583 0.482 8 0 ' '
11 0.741 0.642 0.539 9 1 ' '
12 0.306 0.889 0.649 8 0 ' '
13 0.382 0.486 0.650 12 0 ' '
14 0.099 0.741 0.705 10 1 ' '
15 0.417 0.306 0.815 8 0 ' '
16 0.896 0.382 0.817 12 0 ' '
17 0.358 0.099 0.872 10 1 ' '
18 0.111 0.417 0.982 8 0 ' '
19 0.514 0.896 0.983 12 0 ' '
